data_1556130
loop_
_publ_author_name
'Lumbroso, Alexandre'
'Beaudet, Isabelle'
'Toupet, Lo\"ic'
'Le Grognec, Erwan'
'Quintard, Jean-Paul'

_publ_section_title
;
 Stereodivergent synthesis of iminosugars from stannylated derivatives of
 (S)-vinylglycinol.
;
_journal_issue 1
_journal_name_full 'Organic letters'
_journal_page_first 160
_journal_page_last 163
_journal_paper_doi 10.1021/ol303213r
_journal_volume 15
_journal_year 2013
_chemical_formula_sum 'C13 H19 N O3'
_chemical_formula_weight 237.29
_space_group_IT_number 19
_space_group_name_Hall 'P 2ac 2ab'
_space_group_name_H-M_alt 'P 21 21 21'
_symmetry_cell_setting orthorhombic
_symmetry_space_group_name_H-M 'P 21 21 21'
_atom_sites_solution_hydrogens difmap
_atom_sites_solution_primary direct
_atom_sites_solution_secondary difmap
_audit_creation_method SHELXL-97
_cell_angle_alpha 90.00
_cell_angle_beta 90.00
_cell_angle_gamma 90.00
_cell_formula_units_Z 4
_cell_length_a 9.9170(10)
_cell_length_b 10.626(2)
_cell_length_c 11.3360(10)
_cell_measurement_temperature 150(2)
_cell_volume 1194.6(3)
_computing_cell_refinement 'CrysAlis RED, Oxford Diffraction Ltd.,Version 1.171.26'
_computing_data_collection 'CrysAlis CCD, Oxford Diffraction Ltd.,Version 1.171.26'
_computing_data_reduction 'CrysAlis RED, Oxford Diffraction Ltd.,Version 1.171.26'
_computing_molecular_graphics 'PLATON_(Spek, 1998)'
_computing_publication_material 'SHELXL-97 (Sheldrick, 1997)'
_computing_structure_refinement 'SHELXL-97 (Sheldrick, 1997)'
_computing_structure_solution 'SIR-97_(Altomare & al., 1998)'
_diffrn_ambient_temperature 150(2)
_diffrn_detector_area_resol_mean 19.64
_diffrn_measured_fraction_theta_full 0.992
_diffrn_measured_fraction_theta_max 0.992
_diffrn_measurement_device_type 'CCD Saphire 3 Xcalibur'
_diffrn_measurement_method 'omega scan'
_diffrn_radiation_monochromator graphite
_diffrn_radiation_source 'fine-focus sealed tube'
_diffrn_radiation_type MoK\a
_diffrn_radiation_wavelength 0.71073
_diffrn_reflns_av_R_equivalents 0.0225
_diffrn_reflns_av_sigmaI/netI 0.0156
_diffrn_reflns_limit_h_max 12
_diffrn_reflns_limit_h_min -12
_diffrn_reflns_limit_k_max 13
_diffrn_reflns_limit_k_min -13
_diffrn_reflns_limit_l_max 14
_diffrn_reflns_limit_l_min -14
_diffrn_reflns_number 14755
_diffrn_reflns_theta_full 26.99
_diffrn_reflns_theta_max 26.99
_diffrn_reflns_theta_min 2.63
_exptl_absorpt_coefficient_mu 0.093
_exptl_absorpt_correction_type none
_exptl_crystal_colour colourless
_exptl_crystal_density_diffrn 1.319
_exptl_crystal_density_method 'not measured'
_exptl_crystal_description block
_exptl_crystal_F_000 512
_exptl_crystal_size_max 0.35
_exptl_crystal_size_mid 0.25
_exptl_crystal_size_min 0.22
_refine_diff_density_max 0.188
_refine_diff_density_min -0.159
_refine_diff_density_rms 0.033
_refine_ls_abs_structure_details 'Flack H D (1983), Acta Cryst. A39, 876-881'
_refine_ls_abs_structure_Flack 0.2(8)
_refine_ls_extinction_method none
_refine_ls_goodness_of_fit_ref 1.115
_refine_ls_hydrogen_treatment constr
_refine_ls_matrix_type full
_refine_ls_number_parameters 154
_refine_ls_number_reflns 2595
_refine_ls_number_restraints 0
_refine_ls_restrained_S_all 1.115
_refine_ls_R_factor_all 0.0329
_refine_ls_R_factor_gt 0.0282
_refine_ls_shift/su_max 0.001
_refine_ls_shift/su_mean 0.000
_refine_ls_structure_factor_coef Fsqd
_refine_ls_weighting_details 'calc w=1/[\s^2^(Fo^2^)+(0.0576P)^2^+0.0000P] where P=(Fo^2^+2Fc^2^)/3'
_refine_ls_weighting_scheme calc
_refine_ls_wR_factor_gt 0.0799
_refine_ls_wR_factor_ref 0.0820
_reflns_number_gt 2351
_reflns_number_total 2595
_reflns_threshold_expression >2sigma(I)
_cod_data_source_file ol303213r_si_003.cif
_cod_data_source_block elg6
_cod_depositor_comments
;
The following automatic conversions were performed:

data item '_symmetry_cell_setting' value 'Orthorhombic' was changed
to 'orthorhombic' in accordance with the
/home/saulius/struct/COD-crude-data/automatic-downloads/DataCite-retrospective/ACS/depositions/lib/dictionaries/cif_core.dic
dictionary named 'cif_core.dic' version 2.4.2 last updated on
2011-04-26.

Automatic conversion script
Id: cif_fix_values 6909 2019-04-08 15:41:33Z antanas 
;
_cod_original_sg_symbol_H-M P212121
_cod_database_code 1556130

loop_
_symmetry_equiv_pos_as_xyz
'x, y, z'
'-x+1/2, -y, z+1/2'
'x+1/2, -y+1/2, -z'
'-x, y+1/2, -z+1/2'

loop_
_atom_site_label
_atom_site_type_symbol
_atom_site_fract_x
_atom_site_fract_y
_atom_site_fract_z
_atom_site_U_iso_or_equiv
_atom_site_adp_type
_atom_site_occupancy
_atom_site_symmetry_multiplicity
_atom_site_calc_flag
_atom_site_refinement_flags
O1 O -0.08299(9) 0.98848(9) 0.34849(8) 0.0315(2) Uani 1 1 d .
O2 O -0.22227(9) 1.05718(9) 0.20751(8) 0.0284(2) Uani 1 1 d .
O3 O 0.17471(10) 0.91042(9) 0.36123(7) 0.0294(2) Uani 1 1 d .
H3 H 0.1002 0.9393 0.3838 0.044 Uiso 1 1 calc R
N1 N -0.00438(10) 1.03587(9) 0.15984(8) 0.0187(2) Uani 1 1 d .
C1 C -0.09873(12) 1.02224(11) 0.24664(10) 0.0226(3) Uani 1 1 d .
C2 C -0.20948(14) 1.10192(13) 0.08640(11) 0.0268(3) Uani 1 1 d .
H2A H -0.2080 1.1950 0.0834 0.032 Uiso 1 1 calc R
H2B H -0.2846 1.0707 0.0369 0.032 Uiso 1 1 calc R
C3 C -0.07475(12) 1.04687(11) 0.04598(10) 0.0216(2) Uani 1 1 d .
H3A H -0.0266 1.1071 -0.0072 0.026 Uiso 1 1 calc R
C4 C -0.08630(13) 0.91904(12) -0.01118(10) 0.0250(3) Uani 1 1 d .
H4 H -0.1446 0.9094 -0.0770 0.030 Uiso 1 1 calc R
C5 C -0.01830(14) 0.81983(12) 0.02689(11) 0.0259(3) Uani 1 1 d .
H5 H -0.0351 0.7410 -0.0097 0.031 Uiso 1 1 calc R
C6 C 0.08442(13) 0.82466(11) 0.12519(11) 0.0247(3) Uani 1 1 d .
H6A H 0.1663 0.7778 0.1013 0.030 Uiso 1 1 calc R
H6B H 0.0469 0.7837 0.1965 0.030 Uiso 1 1 calc R
C7 C 0.12222(12) 0.96111(10) 0.15396(10) 0.0178(2) Uani 1 1 d .
H7 H 0.1719 0.9930 0.0833 0.021 Uiso 1 1 calc R
C8 C 0.21955(12) 0.97868(11) 0.25943(10) 0.0201(2) Uani 1 1 d .
C9 C 0.35867(12) 0.92309(11) 0.23056(11) 0.0218(3) Uani 1 1 d .
H9A H 0.4143 0.9234 0.3031 0.026 Uiso 1 1 calc R
H9B H 0.3471 0.8344 0.2058 0.026 Uiso 1 1 calc R
C10 C 0.43404(12) 0.99390(11) 0.13380(11) 0.0230(3) Uani 1 1 d .
H10A H 0.3862 0.9826 0.0579 0.028 Uiso 1 1 calc R
H10B H 0.5257 0.9581 0.1253 0.028 Uiso 1 1 calc R
C11 C 0.44483(14) 1.13443(11) 0.16161(13) 0.0291(3) Uani 1 1 d .
H11A H 0.4842 1.1787 0.0929 0.035 Uiso 1 1 calc R
H11B H 0.5063 1.1465 0.2295 0.035 Uiso 1 1 calc R
C12 C 0.30714(14) 1.19225(11) 0.19069(12) 0.0286(3) Uani 1 1 d .
H12A H 0.3194 1.2809 0.2155 0.034 Uiso 1 1 calc R
H12B H 0.2498 1.1916 0.1192 0.034 Uiso 1 1 calc R
C13 C 0.23682(13) 1.11897(11) 0.28927(11) 0.0253(3) Uani 1 1 d .
H13A H 0.1470 1.1565 0.3039 0.030 Uiso 1 1 calc R
H13B H 0.2902 1.1269 0.3627 0.030 Uiso 1 1 calc R

loop_
_atom_site_aniso_label
_atom_site_aniso_U_11
_atom_site_aniso_U_22
_atom_site_aniso_U_33
_atom_site_aniso_U_23
_atom_site_aniso_U_13
_atom_site_aniso_U_12
O1 0.0285(5) 0.0458(5) 0.0200(4) 0.0022(4) 0.0052(4) 0.0018(4)
O2 0.0196(4) 0.0402(5) 0.0254(5) -0.0003(4) 0.0026(4) 0.0022(4)
O3 0.0304(5) 0.0404(5) 0.0176(4) 0.0075(4) 0.0035(4) 0.0051(4)
N1 0.0182(5) 0.0213(5) 0.0167(5) -0.0009(4) -0.0005(4) -0.0007(4)
C1 0.0206(6) 0.0250(6) 0.0224(6) -0.0036(5) 0.0027(5) -0.0019(5)
C2 0.0238(7) 0.0318(6) 0.0250(6) -0.0003(5) -0.0030(5) 0.0005(5)
C3 0.0208(6) 0.0248(6) 0.0192(5) 0.0011(4) -0.0021(5) -0.0016(5)
C4 0.0236(7) 0.0324(6) 0.0191(6) -0.0042(5) 0.0000(5) -0.0060(5)
C5 0.0278(7) 0.0252(6) 0.0247(6) -0.0075(5) 0.0025(5) -0.0054(5)
C6 0.0262(7) 0.0201(6) 0.0276(6) -0.0012(5) -0.0016(5) -0.0006(5)
C7 0.0190(6) 0.0180(5) 0.0165(5) -0.0001(4) 0.0017(4) -0.0010(4)
C8 0.0217(6) 0.0227(5) 0.0160(5) 0.0008(4) 0.0000(5) 0.0009(4)
C9 0.0222(6) 0.0220(5) 0.0213(6) 0.0007(4) -0.0028(5) 0.0033(5)
C10 0.0194(6) 0.0252(6) 0.0245(6) -0.0003(5) 0.0001(5) 0.0019(5)
C11 0.0244(7) 0.0241(6) 0.0389(7) 0.0005(5) -0.0028(6) -0.0044(5)
C12 0.0285(7) 0.0186(5) 0.0386(7) -0.0042(5) -0.0058(6) 0.0003(5)
C13 0.0230(6) 0.0274(6) 0.0254(6) -0.0088(5) -0.0057(5) 0.0043(5)

loop_
_atom_type_symbol
_atom_type_description
_atom_type_scat_dispersion_real
_atom_type_scat_dispersion_imag
_atom_type_scat_source
C C 0.0033 0.0016 'International Tables Vol C Tables 4.2.6.8 and 6.1.1.4'
H H 0.0000 0.0000 'International Tables Vol C Tables 4.2.6.8 and 6.1.1.4'
N N 0.0061 0.0033 'International Tables Vol C Tables 4.2.6.8 and 6.1.1.4'
O O 0.0106 0.0060 'International Tables Vol C Tables 4.2.6.8 and 6.1.1.4'

loop_
_geom_angle_atom_site_label_1
_geom_angle_atom_site_label_2
_geom_angle_atom_site_label_3
_geom_angle
C1 O2 C2 108.60(9)
C8 O3 H3 109.5
C1 N1 C3 108.38(9)
C1 N1 C7 123.65(10)
C3 N1 C7 113.79(9)
O1 C1 O2 120.44(11)
O1 C1 N1 128.75(12)
O2 C1 N1 110.77(10)
O2 C2 C3 103.50(10)
O2 C2 H2A 111.1
C3 C2 H2A 111.1
O2 C2 H2B 111.1
C3 C2 H2B 111.1
H2A C2 H2B 109.0
N1 C3 C4 109.93(10)
N1 C3 C2 100.48(9)
C4 C3 C2 114.00(10)
N1 C3 H3A 110.7
C4 C3 H3A 110.7
C2 C3 H3A 110.7
C5 C4 C3 122.56(11)
C5 C4 H4 118.7
C3 C4 H4 118.7
C4 C5 C6 123.84(11)
C4 C5 H5 118.1
C6 C5 H5 118.1
C5 C6 C7 110.73(10)
C5 C6 H6A 109.5
C7 C6 H6A 109.5
C5 C6 H6B 109.5
C7 C6 H6B 109.5
H6A C6 H6B 108.1
N1 C7 C6 107.96(10)
N1 C7 C8 115.30(9)
C6 C7 C8 115.52(9)
N1 C7 H7 105.7
C6 C7 H7 105.7
C8 C7 H7 105.7
O3 C8 C9 104.80(9)
O3 C8 C13 110.35(9)
C9 C8 C13 108.64(10)
O3 C8 C7 111.55(10)
C9 C8 C7 110.44(9)
C13 C8 C7 110.86(9)
C10 C9 C8 113.80(9)
C10 C9 H9A 108.8
C8 C9 H9A 108.8
C10 C9 H9B 108.8
C8 C9 H9B 108.8
H9A C9 H9B 107.7
C9 C10 C11 111.56(10)
C9 C10 H10A 109.3
C11 C10 H10A 109.3
C9 C10 H10B 109.3
C11 C10 H10B 109.3
H10A C10 H10B 108.0
C10 C11 C12 111.91(10)
C10 C11 H11A 109.2
C12 C11 H11A 109.2
C10 C11 H11B 109.2
C12 C11 H11B 109.2
H11A C11 H11B 107.9
C13 C12 C11 111.04(11)
C13 C12 H12A 109.4
C11 C12 H12A 109.4
C13 C12 H12B 109.4
C11 C12 H12B 109.4
H12A C12 H12B 108.0
C12 C13 C8 112.54(10)
C12 C13 H13A 109.1
C8 C13 H13A 109.1
C12 C13 H13B 109.1
C8 C13 H13B 109.1
H13A C13 H13B 107.8

loop_
_geom_bond_atom_site_label_1
_geom_bond_atom_site_label_2
_geom_bond_distance
O1 C1 1.2191(15)
O2 C1 1.3548(15)
O2 C2 1.4585(16)
O3 C8 1.4337(13)
O3 H3 0.8400
N1 C1 1.3655(15)
N1 C3 1.4720(14)
N1 C7 1.4871(15)
C2 C3 1.5288(18)
C2 H2A 0.9900
C2 H2B 0.9900
C3 C4 1.5093(17)
C3 H3A 1.0000
C4 C5 1.3238(19)
C4 H4 0.9500
C5 C6 1.5107(17)
C5 H5 0.9500
C6 C7 1.5327(16)
C6 H6A 0.9900
C6 H6B 0.9900
C7 C8 1.5479(16)
C7 H7 1.0000
C8 C9 1.5360(17)
C8 C13 1.5382(16)
C9 C10 1.5257(16)
C9 H9A 0.9900
C9 H9B 0.9900
C10 C11 1.5300(17)
C10 H10A 0.9900
C10 H10B 0.9900
C11 C12 1.5332(19)
C11 H11A 0.9900
C11 H11B 0.9900
C12 C13 1.5302(19)
C12 H12A 0.9900
C12 H12B 0.9900
C13 H13A 0.9900
C13 H13B 0.9900

loop_
_geom_torsion_atom_site_label_1
_geom_torsion_atom_site_label_2
_geom_torsion_atom_site_label_3
_geom_torsion_atom_site_label_4
_geom_torsion
C2 O2 C1 O1 175.62(11)
C2 O2 C1 N1 -2.11(13)
C3 N1 C1 O1 165.71(13)
C7 N1 C1 O1 28.67(19)
C3 N1 C1 O2 -16.79(13)
C7 N1 C1 O2 -153.83(10)
C1 O2 C2 C3 18.99(12)
C1 N1 C3 C4 -93.49(11)
C7 N1 C3 C4 48.20(12)
C1 N1 C3 C2 26.98(12)
C7 N1 C3 C2 168.67(9)
O2 C2 C3 N1 -26.92(11)
O2 C2 C3 C4 90.59(12)
N1 C3 C4 C5 -12.33(17)
C2 C3 C4 C5 -124.25(13)
C3 C4 C5 C6 -4.3(2)
C4 C5 C6 C7 -13.09(17)
C1 N1 C7 C6 68.86(13)
C3 N1 C7 C6 -66.17(12)
C1 N1 C7 C8 -62.00(14)
C3 N1 C7 C8 162.97(9)
C5 C6 C7 N1 45.17(12)
C5 C6 C7 C8 175.91(10)
N1 C7 C8 O3 77.31(12)
C6 C7 C8 O3 -49.83(14)
N1 C7 C8 C9 -166.56(9)
C6 C7 C8 C9 66.30(13)
N1 C7 C8 C13 -46.10(13)
C6 C7 C8 C13 -173.24(10)
O3 C8 C9 C10 -172.47(9)
C13 C8 C9 C10 -54.52(12)
C7 C8 C9 C10 67.27(12)
C8 C9 C10 C11 53.63(13)
C9 C10 C11 C12 -52.08(14)
C10 C11 C12 C13 53.76(14)
C11 C12 C13 C8 -56.64(14)
O3 C8 C13 C12 170.19(10)
C9 C8 C13 C12 55.82(13)
C7 C8 C13 C12 -65.71(14)
